data_4348541
loop_
_publ_author_name
'Borrajo-Calleja, Gustavo M'
'de Juli\'an, Eire'
'Bay\'on, Esther'
'D\'iez, Josefina'
'Lastra, Elena'
'Merino, Isabel'
'Gamasa, M. Pilar'

_publ_section_title
;
 Synthesis of Silver(I) and Gold(I) Complexes Containing Enantiopure Pybox
 Ligands. First Assays on the Silver(I)-Catalyzed Asymmetric Addition of
 Alkynes to Imines.
;
_journal_issue 17
_journal_name_full 'Inorganic chemistry'
_journal_page_first 8794
_journal_page_last 8807
_journal_paper_doi 10.1021/acs.inorgchem.6b01323
_journal_volume 55
_journal_year 2016
_chemical_absolute_configuration ad
_chemical_compound_source synthesis
_chemical_formula_moiety 'C34 H46 Ag N6 O, F6 Sb, 0.50(C H2 Cl2)'
_chemical_formula_sum 'C34.5 H47 Ag Cl F6 N6 O4 Sb'
_chemical_formula_weight 988.85
_space_group_crystal_system monoclinic
_space_group_IT_number 5
_space_group_name_Hall 'C 2y'
_space_group_name_H-M_alt 'C 1 2 1'
_atom_sites_solution_hydrogens geom
_audit_creation_method SHELXL-2014
_cell_angle_alpha 90
_cell_angle_beta 103.804(2)
_cell_angle_gamma 90
_cell_formula_units_Z 4
_cell_length_a 23.8574(6)
_cell_length_b 15.1992(3)
_cell_length_c 11.4192(2)
_cell_measurement_reflns_used 4522
_cell_measurement_temperature 123(2)
_cell_measurement_theta_max 74.4718
_cell_measurement_theta_min 3.4749
_cell_volume 4021.16(15)
_computing_cell_refinement
;
CrysAlisPro, Agilent Technologies,
Version 1.171.35.19 (release 27-10-2011 CrysAlis171 .NET)
(compiled Oct 27 2011,15:02:11)
;
_computing_data_collection
;
CrysAlisPro, Agilent Technologies,
Version 1.171.35.19 (release 27-10-2011 CrysAlis171 .NET)
(compiled Oct 27 2011,15:02:11)
;
_computing_data_reduction
;
CrysAlisPro, Agilent Technologies,
Version 1.171.35.19 (release 27-10-2011 CrysAlis171 .NET)
(compiled Oct 27 2011,15:02:11)
;
_computing_molecular_graphics 'PLATON (Spek, 2008)'
_computing_publication_material 'WinGX publication routines (Farrugia, 2012'
_computing_structure_refinement 'SHELXL-2014 (Sheldrick, 2014)'
_computing_structure_solution SIR-2004
_diffrn_ambient_temperature 123(2)
_diffrn_detector_area_resol_mean 8.2640
_diffrn_measured_fraction_theta_full 0.993
_diffrn_measured_fraction_theta_max 0.949
_diffrn_measurement_device_type 'Xcalibur, Onyx, Nova'
_diffrn_measurement_method '\w scans'
_diffrn_radiation_monochromator graphite
_diffrn_radiation_type CuK\a
_diffrn_radiation_wavelength 1.5418
_diffrn_reflns_av_R_equivalents 0.0299
_diffrn_reflns_av_unetI/netI 0.0523
_diffrn_reflns_Laue_measured_fraction_full 0.993
_diffrn_reflns_Laue_measured_fraction_max 0.949
_diffrn_reflns_limit_h_max 23
_diffrn_reflns_limit_h_min -29
_diffrn_reflns_limit_k_max 12
_diffrn_reflns_limit_k_min -18
_diffrn_reflns_limit_l_max 14
_diffrn_reflns_limit_l_min -11
_diffrn_reflns_number 7914
_diffrn_reflns_point_group_measured_fraction_full 0.697
_diffrn_reflns_point_group_measured_fraction_max 0.652
_diffrn_reflns_theta_full 67.000
_diffrn_reflns_theta_max 74.639
_diffrn_reflns_theta_min 3.478
_diffrn_source 'Nova (Cu) X-ray Source'
_exptl_absorpt_coefficient_mu 10.476
_exptl_absorpt_correction_T_max 1.00000
_exptl_absorpt_correction_T_min 0.89787
_exptl_absorpt_correction_type multi-scan
_exptl_absorpt_process_details
;
CrysAlisPro, Agilent Technologies,
Version 1.171.35.19 (release 27-10-2011 CrysAlis171 .NET)
(compiled Oct 27 2011,15:02:11)
Empirical absorption correction using spherical harmonics,
 implemented in SCALE3 ABSPACK scaling algorithm.
;
_exptl_crystal_colour Yellow
_exptl_crystal_density_diffrn 1.633
_exptl_crystal_description Prism
_exptl_crystal_F_000 1988
_exptl_crystal_size_max 0.1130
_exptl_crystal_size_mid 0.0688
_exptl_crystal_size_min 0.0615
_refine_diff_density_max 0.546
_refine_diff_density_min -1.356
_refine_diff_density_rms 0.101
_refine_ls_abs_structure_details
;
 Flack x determined using 1084 quotients [(I+)-(I-)]/[(I+)+(I-)]
 (Parsons, Flack and Wagner, Acta Cryst. B69 (2013) 249-259).
;
_refine_ls_abs_structure_Flack 0.029(1)
_refine_ls_extinction_method none
_refine_ls_goodness_of_fit_ref 1.085
_refine_ls_hydrogen_treatment constr
_refine_ls_matrix_type full
_refine_ls_number_parameters 493
_refine_ls_number_reflns 5387
_refine_ls_number_restraints 8
_refine_ls_restrained_S_all 1.087
_refine_ls_R_factor_all 0.0428
_refine_ls_R_factor_gt 0.0386
_refine_ls_shift/su_max 0.001
_refine_ls_shift/su_mean 0.000
_refine_ls_structure_factor_coef Fsqd
_refine_ls_weighting_details 'w=1/[\s^2^(Fo^2^)+(0.0537P)^2^+0.2962P] where P=(Fo^2^+2Fc^2^)/3'
_refine_ls_weighting_scheme calc
_refine_ls_wR_factor_gt 0.1042
_refine_ls_wR_factor_ref 0.1087
_reflns_Friedel_coverage 0.323
_reflns_Friedel_fraction_full 0.376
_reflns_Friedel_fraction_max 0.331
_reflns_number_gt 5002
_reflns_number_total 5387
_reflns_threshold_expression 'I > 2\s(I)'
_cod_data_source_file ic6b01323_si_001.cif
_cod_data_source_block 6
_cod_original_sg_symbol_H-M 'C 2'
_cod_original_formula_sum 'C34.50 H47 Ag Cl F6 N6 O4 Sb'
_cod_database_code 4348541
_shelx_space_group_comment
;
The symmetry employed for this shelxl refinement is uniquely defined
by the following loop, which should always be used as a source of
symmetry information in preference to the above space-group names.
They are only intended as comments.
;
_shelxl_version_number 2014-3

loop_
_space_group_symop_operation_xyz
'x, y, z'
'-x, y, -z'
'x+1/2, y+1/2, z'
'-x+1/2, y+1/2, -z'

loop_
_atom_site_label
_atom_site_type_symbol
_atom_site_fract_x
_atom_site_fract_y
_atom_site_fract_z
_atom_site_U_iso_or_equiv
_atom_site_adp_type
_atom_site_occupancy
_atom_site_site_symmetry_order
_atom_site_calc_flag
_atom_site_refinement_flags_posn
_atom_site_refinement_flags_adp
_atom_site_refinement_flags_occupancy
C1 C 0.5770(4) 0.6682(8) 0.2829(10) 0.056(3) Uani 1 1 d . . .
H1A H 0.5648 0.6247 0.2211 0.084 Uiso 1 1 calc R U .
H1B H 0.5493 0.7151 0.2714 0.084 Uiso 1 1 calc R U .
H1C H 0.5799 0.6418 0.3605 0.084 Uiso 1 1 calc R U .
C2 C 0.6807(5) 0.6346(8) 0.2868(10) 0.060(3) Uani 1 1 d . . .
H2A H 0.7164 0.6594 0.2777 0.089 Uiso 1 1 calc R U .
H2B H 0.6676 0.5913 0.2251 0.089 Uiso 1 1 calc R U .
H2C H 0.6866 0.6072 0.3646 0.089 Uiso 1 1 calc R U .
C3 C 0.6368(4) 0.7053(8) 0.2760(9) 0.046(2) Uani 1 1 d . . .
H3 H 0.6324 0.7332 0.1970 0.055 Uiso 1 1 calc R U .
C4 C 0.6521(4) 0.7771(8) 0.3727(7) 0.037(2) Uani 1 1 d . . .
H4 H 0.6217 0.8220 0.3558 0.044 Uiso 1 1 calc R U .
C5 C 0.6595(4) 0.7457(7) 0.5028(7) 0.040(2) Uani 1 1 d . . .
H5A H 0.6273 0.7646 0.5348 0.048 Uiso 1 1 calc R U .
H5B H 0.6623 0.6821 0.5076 0.048 Uiso 1 1 calc R U .
C6 C 0.7363(3) 0.8237(6) 0.4820(6) 0.0277(16) Uani 1 1 d . . .
C7 C 0.7930(3) 0.8660(6) 0.5259(7) 0.0301(17) Uani 1 1 d . . .
C8 C 0.8266(4) 0.8533(6) 0.6425(7) 0.0343(19) Uani 1 1 d . . .
H8 H 0.8131 0.8193 0.6977 0.041 Uiso 1 1 calc R U .
C9 C 0.8806(4) 0.8927(6) 0.6742(8) 0.041(2) Uani 1 1 d . . .
H9 H 0.9043 0.8854 0.7509 0.050 Uiso 1 1 calc R U .
C10 C 0.8982(4) 0.9431(5) 0.5889(7) 0.035(2) Uani 1 1 d . . .
H10 H 0.9342 0.9700 0.6076 0.042 Uiso 1 1 calc R U .
C11 C 0.8618(4) 0.9534(6) 0.4751(7) 0.0315(18) Uani 1 1 d . . .
C12 C 0.8763(3) 1.0110(5) 0.3820(7) 0.0296(17) Uani 1 1 d . . .
C13 C 0.9309(4) 1.1015(7) 0.3074(8) 0.039(2) Uani 1 1 d . . .
H13A H 0.9644 1.0912 0.2752 0.046 Uiso 1 1 calc R U .
H13B H 0.9311 1.1623 0.3332 0.046 Uiso 1 1 calc R U .
C14 C 0.8752(4) 1.0804(7) 0.2127(9) 0.037(2) Uani 1 1 d . . .
H14 H 0.8846 1.0422 0.1510 0.044 Uiso 1 1 calc R U .
C15 C 0.8426(4) 1.1604(6) 0.1513(8) 0.038(2) Uani 1 1 d . . .
H15 H 0.8330 1.1987 0.2128 0.046 Uiso 1 1 calc R U .
C16 C 0.7870(4) 1.1323(7) 0.0627(9) 0.050(2) Uani 1 1 d . . .
H16A H 0.7962 1.0950 0.0020 0.075 Uiso 1 1 calc R U .
H16B H 0.7668 1.1834 0.0253 0.075 Uiso 1 1 calc R U .
H16C H 0.7631 1.1007 0.1051 0.075 Uiso 1 1 calc R U .
C17 C 0.8811(4) 1.2104(7) 0.0865(9) 0.047(2) Uani 1 1 d . . .
H17A H 0.9144 1.2320 0.1442 0.071 Uiso 1 1 calc R U .
H17B H 0.8601 1.2591 0.0434 0.071 Uiso 1 1 calc R U .
H17C H 0.8933 1.1719 0.0307 0.071 Uiso 1 1 calc R U .
C18 C 0.6926(5) 1.0826(10) 0.4359(10) 0.071(4) Uani 1 1 d . . .
H6A1 H 0.7070 1.1280 0.4936 0.107 Uiso 1 1 calc R U .
H6A2 H 0.7224 1.0647 0.3976 0.107 Uiso 1 1 calc R U .
H6A3 H 0.6806 1.0330 0.4762 0.107 Uiso 1 1 calc R U .
C19 C 0.5987(4) 1.1584(8) 0.4079(11) 0.057(3) Uani 1 1 d . . .
H19A H 0.5805 1.1129 0.4438 0.085 Uiso 1 1 calc R U .
H19B H 0.5700 1.1905 0.3507 0.085 Uiso 1 1 calc R U .
H19C H 0.6188 1.1978 0.4695 0.085 Uiso 1 1 calc R U .
C20 C 0.6422(4) 1.1167(8) 0.3429(9) 0.043(2) Uani 1 1 d . . .
H20 H 0.6561 1.1632 0.2976 0.052 Uiso 1 1 calc R U .
C21 C 0.6127(4) 1.0482(6) 0.2544(8) 0.0350(19) Uani 1 1 d . . .
H21 H 0.5968 1.0030 0.2985 0.042 Uiso 1 1 calc R U .
C22 C 0.5646(4) 1.0822(8) 0.1531(8) 0.046(2) Uani 1 1 d . . .
H22A H 0.5275 1.0607 0.1613 0.055 Uiso 1 1 calc R U .
H22B H 0.5639 1.1460 0.1528 0.055 Uiso 1 1 calc R U .
C23 C 0.6293(3) 1.0070(6) 0.0800(7) 0.0294(16) Uani 1 1 d . . .
C24 C 0.6542(3) 0.9693(7) -0.0145(7) 0.0329(16) Uani 1 1 d . . .
C25 C 0.6262(3) 0.9703(8) -0.1359(6) 0.037(2) Uani 1 1 d . . .
H25 H 0.5902 0.9966 -0.1619 0.045 Uiso 1 1 calc R U .
C26 C 0.6534(4) 0.9313(8) -0.2174(8) 0.043(2) Uani 1 1 d . . .
H26 H 0.6361 0.9320 -0.2995 0.052 Uiso 1 1 calc R U .
C27 C 0.7063(4) 0.8916(6) -0.1757(7) 0.037(2) Uani 1 1 d . . .
H27 H 0.7247 0.8639 -0.2289 0.045 Uiso 1 1 calc R U .
C28 C 0.7316(3) 0.8936(5) -0.0535(6) 0.0282(17) Uani 1 1 d . . .
C29 C 0.7874(4) 0.8539(6) -0.0002(7) 0.0315(18) Uani 1 1 d . . .
C30 C 0.8654(4) 0.7726(7) 0.0009(8) 0.037(2) Uani 1 1 d . . .
H30A H 0.8999 0.7855 -0.0271 0.045 Uiso 1 1 calc R U .
H30B H 0.8608 0.7093 0.0041 0.045 Uiso 1 1 calc R U .
C31 C 0.8688(3) 0.8146(7) 0.1250(7) 0.036(2) Uani 1 1 d . . .
H31 H 0.8980 0.8612 0.1373 0.044 Uiso 1 1 calc R U .
C32 C 0.8835(4) 0.7524(8) 0.2350(10) 0.050(3) Uani 1 1 d . . .
H32 H 0.8863 0.7891 0.3067 0.060 Uiso 1 1 calc R U .
C33 C 0.8379(5) 0.6874(9) 0.2346(10) 0.059(3) Uani 1 1 d . . .
H33A H 0.8318 0.6526 0.1625 0.088 Uiso 1 1 calc R U .
H33B H 0.8028 0.7173 0.2373 0.088 Uiso 1 1 calc R U .
H33C H 0.8493 0.6498 0.3038 0.088 Uiso 1 1 calc R U .
C34 C 0.9414(5) 0.7114(10) 0.2464(13) 0.075(4) Uani 1 1 d . . .
H34A H 0.9479 0.6681 0.3095 0.113 Uiso 1 1 calc R U .
H34B H 0.9707 0.7559 0.2655 0.113 Uiso 1 1 calc R U .
H34C H 0.9428 0.6837 0.1716 0.113 Uiso 1 1 calc R U .
C35 C 0.5000 0.8186(17) 0.0000 0.189(16) Uani 1 2 d S TU P
H35A H 0.4672 0.7803 -0.0021 0.227 Uiso 0.5 1 calc R U P
H35B H 0.5328 0.7803 0.0021 0.227 Uiso 0.5 1 calc R U P
N1 N 0.7086(3) 0.8208(5) 0.3733(6) 0.0341(16) Uani 1 1 d . . .
N2 N 0.8097(2) 0.9154(6) 0.4434(5) 0.0274(12) Uani 1 1 d . . .
N3 N 0.8415(3) 1.0290(5) 0.2823(6) 0.0306(14) Uani 1 1 d . . .
N4 N 0.6527(3) 1.0053(5) 0.1907(6) 0.0340(15) Uani 1 1 d . . .
N5 N 0.7055(3) 0.9302(5) 0.0272(5) 0.0274(14) Uani 1 1 d . . .
N6 N 0.8124(3) 0.8557(5) 0.1117(6) 0.0346(16) Uani 1 1 d . . .
O1 O 0.7132(3) 0.7868(5) 0.5685(5) 0.0389(14) Uani 1 1 d . . .
O2 O 0.9306(2) 1.0422(5) 0.4067(6) 0.0435(16) Uani 1 1 d . . .
O3 O 0.5779(3) 1.0482(5) 0.0422(5) 0.0456(17) Uani 1 1 d . . .
O4 O 0.8147(2) 0.8133(5) -0.0772(5) 0.0368(15) Uani 1 1 d . . .
F1 F 0.5192(3) 0.0034(6) 0.6186(6) 0.070(2) Uani 1 1 d . . .
F2 F 0.5761(2) -0.0808(7) 0.4849(5) 0.0669(17) Uani 1 1 d . . .
F3 F 0.5214(4) -0.1692(6) 0.6171(7) 0.088(3) Uani 1 1 d . . .
F4 F 0.9189(2) 0.9681(5) 0.9566(4) 0.0435(11) Uani 1 1 d . . .
F5 F 1.0019(2) 0.9671(5) 0.8369(4) 0.0476(13) Uani 1 1 d . . .
F6 F 1.0000 1.0922(6) 1.0000 0.057(2) Uani 1 2 d S T P
F7 F 1.0000 0.8487(6) 1.0000 0.044(2) Uani 1 2 d S T P
Ag1 Ag 0.74975(3) 0.92465(6) 0.24083(5) 0.03931(17) Uani 1 1 d . . .
Sb1 Sb 0.5000 -0.08197(8) 0.5000 0.0377(2) Uani 1 2 d S T P
Sb2 Sb 1.0000 0.96812(6) 1.0000 0.03173(19) Uani 1 2 d S T P
Cl1 Cl 0.5133(2) 0.8699(3) 0.1327(4) 0.1228(18) Uani 1 1 d . U .

loop_
_atom_site_aniso_label
_atom_site_aniso_U_11
_atom_site_aniso_U_22
_atom_site_aniso_U_33
_atom_site_aniso_U_23
_atom_site_aniso_U_13
_atom_site_aniso_U_12
C1 0.039(5) 0.065(7) 0.058(6) -0.007(5) 0.000(5) -0.025(5)
C2 0.066(7) 0.055(7) 0.063(7) -0.020(6) 0.027(6) -0.013(6)
C3 0.046(5) 0.055(6) 0.040(5) -0.018(5) 0.016(4) -0.017(5)
C4 0.036(4) 0.044(6) 0.031(4) -0.005(4) 0.010(3) -0.013(4)
C5 0.043(5) 0.047(6) 0.031(4) -0.001(4) 0.011(4) -0.013(4)
C6 0.032(4) 0.032(4) 0.020(3) 0.001(3) 0.008(3) -0.005(3)
C7 0.031(4) 0.031(4) 0.028(4) -0.005(3) 0.005(3) -0.002(3)
C8 0.048(5) 0.028(4) 0.027(4) 0.002(3) 0.008(3) -0.002(4)
C9 0.042(5) 0.040(6) 0.036(4) 0.000(4) -0.003(4) -0.007(4)
C10 0.033(5) 0.035(6) 0.027(4) -0.002(3) -0.011(3) -0.007(3)
C11 0.032(4) 0.026(4) 0.037(4) 0.003(3) 0.010(3) 0.000(3)
C12 0.028(4) 0.027(4) 0.034(4) -0.001(3) 0.007(3) -0.005(3)
C13 0.036(5) 0.040(5) 0.040(5) 0.002(4) 0.009(4) -0.005(4)
C14 0.036(5) 0.034(5) 0.044(5) -0.002(4) 0.016(4) -0.012(4)
C15 0.043(5) 0.030(5) 0.045(5) 0.000(4) 0.019(4) -0.006(4)
C16 0.054(6) 0.042(6) 0.051(6) 0.013(5) 0.006(5) 0.000(5)
C17 0.055(6) 0.038(5) 0.054(5) 0.012(5) 0.025(5) 0.004(5)
C18 0.053(7) 0.090(10) 0.060(7) -0.036(7) -0.007(5) 0.011(7)
C19 0.045(6) 0.057(7) 0.075(7) -0.025(6) 0.028(5) 0.003(5)
C20 0.039(5) 0.041(6) 0.054(6) -0.010(5) 0.020(4) -0.002(4)
C21 0.033(4) 0.035(5) 0.041(4) -0.006(4) 0.016(3) 0.003(4)
C22 0.043(5) 0.056(6) 0.041(5) -0.008(5) 0.016(4) 0.010(5)
C23 0.027(3) 0.030(4) 0.030(4) 0.002(3) 0.004(3) 0.002(3)
C24 0.028(4) 0.033(4) 0.036(4) -0.001(4) 0.006(3) -0.004(4)
C25 0.030(4) 0.050(6) 0.025(4) 0.001(5) -0.005(3) 0.009(5)
C26 0.048(5) 0.052(6) 0.030(4) 0.001(4) 0.009(4) 0.003(5)
C27 0.039(4) 0.046(6) 0.027(4) -0.008(3) 0.010(3) 0.000(4)
C28 0.030(4) 0.033(5) 0.022(3) -0.006(3) 0.006(3) 0.001(3)
C29 0.034(4) 0.036(5) 0.026(4) 0.003(3) 0.011(3) -0.002(3)
C30 0.033(4) 0.044(5) 0.039(5) 0.006(4) 0.016(4) 0.009(4)
C31 0.030(4) 0.039(5) 0.038(5) 0.010(4) 0.003(3) 0.002(4)
C32 0.043(5) 0.048(6) 0.053(6) 0.015(5) 0.001(5) 0.001(5)
C33 0.065(7) 0.062(8) 0.050(6) 0.017(6) 0.014(5) -0.004(6)
C34 0.051(7) 0.075(9) 0.099(10) 0.033(8) 0.018(7) 0.020(7)
C35 0.45(5) 0.056(14) 0.105(13) 0.000 0.16(2) 0.000
N1 0.031(3) 0.044(4) 0.027(3) -0.002(3) 0.007(3) -0.009(3)
N2 0.029(3) 0.029(3) 0.025(3) -0.003(3) 0.007(2) -0.003(4)
N3 0.030(3) 0.032(4) 0.032(3) 0.002(3) 0.011(3) -0.003(3)
N4 0.031(3) 0.037(4) 0.035(3) -0.009(3) 0.010(3) -0.004(3)
N5 0.023(3) 0.034(4) 0.024(3) 0.001(3) 0.003(2) -0.003(3)
N6 0.034(4) 0.039(4) 0.031(3) 0.003(3) 0.006(3) 0.004(3)
O1 0.043(3) 0.050(4) 0.026(3) 0.002(3) 0.012(2) -0.013(3)
O2 0.026(3) 0.049(4) 0.052(4) 0.011(3) 0.002(2) -0.009(3)
O3 0.031(3) 0.066(5) 0.037(3) -0.003(3) 0.003(2) 0.014(3)
O4 0.032(3) 0.049(4) 0.032(3) -0.001(3) 0.013(3) 0.005(3)
F1 0.050(3) 0.085(6) 0.066(4) -0.036(4) -0.005(3) 0.005(4)
F2 0.049(3) 0.099(5) 0.055(3) 0.008(5) 0.016(3) 0.017(5)
F3 0.097(6) 0.078(6) 0.080(5) 0.042(5) 0.002(4) -0.004(5)
F4 0.032(2) 0.058(3) 0.039(2) -0.004(3) 0.0052(19) 0.003(3)
F5 0.040(3) 0.073(4) 0.027(2) 0.000(3) 0.0042(19) -0.007(3)
F6 0.059(5) 0.039(5) 0.063(5) 0.000 -0.007(4) 0.000
F7 0.027(4) 0.037(5) 0.071(5) 0.000 0.017(4) 0.000
Ag1 0.0348(3) 0.0597(4) 0.0219(3) 0.0015(4) 0.0038(2) 0.0007(4)
Sb1 0.0362(4) 0.0482(5) 0.0284(3) 0.000 0.0068(3) 0.000
Sb2 0.0293(4) 0.0377(4) 0.0270(4) 0.000 0.0044(3) 0.000
Cl1 0.169(4) 0.069(2) 0.098(3) 0.014(2) -0.032(3) -0.026(3)

loop_
_atom_type_symbol
_atom_type_description
_atom_type_scat_dispersion_real
_atom_type_scat_dispersion_imag
_atom_type_scat_source
C C 0.0181 0.0091 'International Tables Vol C Tables 4.2.6.8 and 6.1.1.4'
H H 0.0000 0.0000 'International Tables Vol C Tables 4.2.6.8 and 6.1.1.4'
N N 0.0311 0.0180 'International Tables Vol C Tables 4.2.6.8 and 6.1.1.4'
O O 0.0492 0.0322 'International Tables Vol C Tables 4.2.6.8 and 6.1.1.4'
F F 0.0727 0.0534 'International Tables Vol C Tables 4.2.6.8 and 6.1.1.4'
Ag Ag 0.1306 4.2820 'International Tables Vol C Tables 4.2.6.8 and 6.1.1.4'
Sb Sb -0.0562 5.8946 'International Tables Vol C Tables 4.2.6.8 and 6.1.1.4'
Cl Cl 0.3639 0.7018 'International Tables Vol C Tables 4.2.6.8 and 6.1.1.4'

loop_
_geom_angle_atom_site_label_1
_geom_angle_atom_site_label_2
_geom_angle_atom_site_label_3
_geom_angle
_geom_angle_site_symmetry_1
_geom_angle_site_symmetry_3
C3 C1 H1A 109.5 . .
C3 C1 H1B 109.5 . .
H1A C1 H1B 109.5 . .
C3 C1 H1C 109.5 . .
H1A C1 H1C 109.5 . .
H1B C1 H1C 109.5 . .
C3 C2 H2A 109.5 . .
C3 C2 H2B 109.5 . .
H2A C2 H2B 109.5 . .
C3 C2 H2C 109.5 . .
H2A C2 H2C 109.5 . .
H2B C2 H2C 109.5 . .
C2 C3 C4 114.4(9) . .
C2 C3 C1 111.8(10) . .
C4 C3 C1 106.7(8) . .
C2 C3 H3 107.9 . .
C4 C3 H3 107.9 . .
C1 C3 H3 107.9 . .
N1 C4 C5 103.8(7) . .
N1 C4 C3 112.3(7) . .
C5 C4 C3 115.4(9) . .
N1 C4 H4 108.4 . .
C5 C4 H4 108.4 . .
C3 C4 H4 108.4 . .
O1 C5 C4 104.4(7) . .
O1 C5 H5A 110.9 . .
C4 C5 H5A 110.9 . .
O1 C5 H5B 110.9 . .
C4 C5 H5B 110.9 . .
H5A C5 H5B 108.9 . .
N1 C6 O1 119.5(7) . .
N1 C6 C7 125.0(7) . .
O1 C6 C7 115.5(6) . .
N2 C7 C8 123.4(7) . .
N2 C7 C6 114.1(6) . .
C8 C7 C6 122.4(7) . .
C9 C8 C7 118.4(8) . .
C9 C8 H8 120.8 . .
C7 C8 H8 120.8 . .
C10 C9 C8 118.3(8) . .
C10 C9 H9 120.8 . .
C8 C9 H9 120.8 . .
C9 C10 C11 119.6(8) . .
C9 C10 H10 120.2 . .
C11 C10 H10 120.2 . .
N2 C11 C10 122.5(8) . .
N2 C11 C12 115.0(7) . .
C10 C11 C12 122.4(8) . .
N3 C12 O2 120.2(7) . .
N3 C12 C11 123.8(7) . .
O2 C12 C11 115.9(7) . .
O2 C13 C14 104.8(7) . .
O2 C13 H13A 110.8 . .
C14 C13 H13A 110.8 . .
O2 C13 H13B 110.8 . .
C14 C13 H13B 110.8 . .
H13A C13 H13B 108.9 . .
N3 C14 C15 112.8(7) . .
N3 C14 C13 102.8(7) . .
C15 C14 C13 114.8(8) . .
N3 C14 H14 108.7 . .
C15 C14 H14 108.7 . .
C13 C14 H14 108.7 . .
C17 C15 C14 108.9(8) . .
C17 C15 C16 110.5(8) . .
C14 C15 C16 110.4(8) . .
C17 C15 H15 109.0 . .
C14 C15 H15 109.0 . .
C16 C15 H15 109.0 . .
C15 C16 H16A 109.5 . .
C15 C16 H16B 109.5 . .
H16A C16 H16B 109.5 . .
C15 C16 H16C 109.5 . .
H16A C16 H16C 109.5 . .
H16B C16 H16C 109.5 . .
C15 C17 H17A 109.5 . .
C15 C17 H17B 109.5 . .
H17A C17 H17B 109.5 . .
C15 C17 H17C 109.5 . .
H17A C17 H17C 109.5 . .
H17B C17 H17C 109.5 . .
C20 C18 H6A1 109.5 . .
C20 C18 H6A2 109.5 . .
H6A1 C18 H6A2 109.5 . .
C20 C18 H6A3 109.5 . .
H6A1 C18 H6A3 109.5 . .
H6A2 C18 H6A3 109.5 . .
C20 C19 H19A 109.5 . .
C20 C19 H19B 109.5 . .
H19A C19 H19B 109.5 . .
C20 C19 H19C 109.5 . .
H19A C19 H19C 109.5 . .
H19B C19 H19C 109.5 . .
C18 C20 C21 113.8(10) . .
C18 C20 C19 108.6(10) . .
C21 C20 C19 110.3(8) . .
C18 C20 H20 108.0 . .
C21 C20 H20 108.0 . .
C19 C20 H20 108.0 . .
N4 C21 C20 112.5(7) . .
N4 C21 C22 103.6(7) . .
C20 C21 C22 115.1(9) . .
N4 C21 H21 108.5 . .
C20 C21 H21 108.5 . .
C22 C21 H21 108.5 . .
O3 C22 C21 104.9(7) . .
O3 C22 H22A 110.8 . .
C21 C22 H22A 110.8 . .
O3 C22 H22B 110.8 . .
C21 C22 H22B 110.8 . .
H22A C22 H22B 108.8 . .
N4 C23 O3 118.9(7) . .
N4 C23 C24 124.9(7) . .
O3 C23 C24 116.2(7) . .
N5 C24 C25 122.8(8) . .
N5 C24 C23 114.0(7) . .
C25 C24 C23 123.1(7) . .
C24 C25 C26 118.3(8) . .
C24 C25 H25 120.8 . .
C26 C25 H25 120.8 . .
C27 C26 C25 119.4(8) . .
C27 C26 H26 120.3 . .
C25 C26 H26 120.3 . .
C26 C27 C28 118.8(8) . .
C26 C27 H27 120.6 . .
C28 C27 H27 120.6 . .
N5 C28 C27 122.5(7) . .
N5 C28 C29 114.2(6) . .
C27 C28 C29 123.2(7) . .
N6 C29 O4 118.4(7) . .
N6 C29 C28 125.0(7) . .
O4 C29 C28 116.6(6) . .
O4 C30 C31 103.9(7) . .
O4 C30 H30A 111.0 . .
C31 C30 H30A 111.0 . .
O4 C30 H30B 111.0 . .
C31 C30 H30B 111.0 . .
H30A C30 H30B 109.0 . .
N6 C31 C30 103.7(6) . .
N6 C31 C32 111.9(7) . .
C30 C31 C32 116.6(9) . .
N6 C31 H31 108.1 . .
C30 C31 H31 108.1 . .
C32 C31 H31 108.1 . .
C33 C32 C34 112.9(11) . .
C33 C32 C31 112.6(8) . .
C34 C32 C31 110.7(9) . .
C33 C32 H32 106.7 . .
C34 C32 H32 106.7 . .
C31 C32 H32 106.7 . .
C32 C33 H33A 109.5 . .
C32 C33 H33B 109.5 . .
H33A C33 H33B 109.5 . .
C32 C33 H33C 109.5 . .
H33A C33 H33C 109.5 . .
H33B C33 H33C 109.5 . .
C32 C34 H34A 109.5 . .
C32 C34 H34B 109.5 . .
H34A C34 H34B 109.5 . .
C32 C34 H34C 109.5 . .
H34A C34 H34C 109.5 . .
H34B C34 H34C 109.5 . .
Cl1 C35 Cl1 124.2(16) . 2_655
Cl1 C35 H35A 106.3 . .
Cl1 C35 H35A 106.3 2_655 .
Cl1 C35 H35B 106.3 . .
Cl1 C35 H35B 106.3 2_655 .
H35A C35 H35B 106.4 . .
C6 N1 C4 106.2(7) . .
C6 N1 Ag1 112.2(5) . .
C4 N1 Ag1 138.3(5) . .
C7 N2 C11 117.7(6) . .
C7 N2 Ag1 120.0(5) . .
C11 N2 Ag1 122.2(5) . .
C12 N3 C14 105.9(7) . .
C23 N4 C21 107.6(7) . .
C23 N4 Ag1 113.3(5) . .
C21 N4 Ag1 139.0(5) . .
C24 N5 C28 118.0(6) . .
C24 N5 Ag1 121.1(5) . .
C28 N5 Ag1 120.9(5) . .
C29 N6 C31 107.2(7) . .
C29 N6 Ag1 112.8(6) . .
C31 N6 Ag1 140.0(5) . .
C6 O1 C5 105.1(6) . .
C12 O2 C13 103.8(6) . .
C23 O3 C22 104.7(6) . .
C29 O4 C30 104.6(6) . .
N2 Ag1 N5 169.9(2) . .
N2 Ag1 N1 67.6(2) . .
N5 Ag1 N1 119.0(2) . .
N2 Ag1 N6 103.5(2) . .
N5 Ag1 N6 66.9(2) . .
N1 Ag1 N6 116.8(3) . .
N2 Ag1 N4 122.6(2) . .
N5 Ag1 N4 66.7(2) . .
N1 Ag1 N4 88.4(2) . .
N6 Ag1 N4 133.5(2) . .
F1 Sb1 F1 91.1(5) . 2_656
F1 Sb1 F2 90.1(3) . 2_656
F1 Sb1 F2 89.1(3) 2_656 2_656
F1 Sb1 F2 89.1(3) . .
F1 Sb1 F2 90.1(3) 2_656 .
F2 Sb1 F2 178.9(7) 2_656 .
F1 Sb1 F3 89.8(3) . .
F1 Sb1 F3 178.0(4) 2_656 .
F2 Sb1 F3 92.7(4) 2_656 .
F2 Sb1 F3 88.1(4) . .
F1 Sb1 F3 178.0(4) . 2_656
F1 Sb1 F3 89.8(3) 2_656 2_656
F2 Sb1 F3 88.1(4) 2_656 2_656
F2 Sb1 F3 92.7(4) . 2_656
F3 Sb1 F3 89.5(6) . 2_656
F7 Sb2 F5 89.5(2) . 2_757
F7 Sb2 F5 89.5(2) . .
F5 Sb2 F5 179.0(5) 2_757 .
F7 Sb2 F4 90.0(2) . 2_757
F5 Sb2 F4 90.3(2) 2_757 2_757
F5 Sb2 F4 89.7(2) . 2_757
F7 Sb2 F4 90.0(2) . .
F5 Sb2 F4 89.7(2) 2_757 .
F5 Sb2 F4 90.3(2) . .
F4 Sb2 F4 180.0(4) 2_757 .
F7 Sb2 F6 180.0 . .
F5 Sb2 F6 90.5(2) 2_757 .
F5 Sb2 F6 90.5(2) . .
F4 Sb2 F6 90.0(2) 2_757 .
F4 Sb2 F6 90.0(2) . .

loop_
_geom_bond_atom_site_label_1
_geom_bond_atom_site_label_2
_geom_bond_distance
_geom_bond_site_symmetry_2
C1 C3 1.552(12) .
C1 H1A 0.9600 .
C1 H1B 0.9600 .
C1 H1C 0.9600 .
C2 C3 1.486(16) .
C2 H2A 0.9600 .
C2 H2B 0.9600 .
C2 H2C 0.9600 .
C3 C4 1.534(13) .
C3 H3 0.9800 .
C4 N1 1.499(11) .
C4 C5 1.530(12) .
C4 H4 0.9800 .
C5 O1 1.461(10) .
C5 H5A 0.9700 .
C5 H5B 0.9700 .
C6 N1 1.260(9) .
C6 O1 1.361(9) .
C6 C7 1.475(10) .
C7 N2 1.338(10) .
C7 C8 1.393(11) .
C8 C9 1.389(12) .
C8 H8 0.9300 .
C9 C10 1.381(13) .
C9 H9 0.9300 .
C10 C11 1.389(11) .
C10 H10 0.9300 .
C11 N2 1.339(10) .
C11 C12 1.482(11) .
C12 N3 1.268(10) .
C12 O2 1.343(9) .
C13 O2 1.450(11) .
C13 C14 1.534(12) .
C13 H13A 0.9700 .
C13 H13B 0.9700 .
C14 N3 1.479(10) .
C14 C15 1.521(14) .
C14 H14 0.9800 .
C15 C17 1.515(12) .
C15 C16 1.525(13) .
C15 H15 0.9800 .
C16 H16A 0.9600 .
C16 H16B 0.9600 .
C16 H16C 0.9600 .
C17 H17A 0.9600 .
C17 H17B 0.9600 .
C17 H17C 0.9600 .
C18 C20 1.494(15) .
C18 H6A1 0.9600 .
C18 H6A2 0.9600 .
C18 H6A3 0.9600 .
C19 C20 1.547(13) .
C19 H19A 0.9600 .
C19 H19B 0.9600 .
C19 H19C 0.9600 .
C20 C21 1.504(13) .
C20 H20 0.9800 .
C21 N4 1.481(10) .
C21 C22 1.513(12) .
C21 H21 0.9800 .
C22 O3 1.472(11) .
C22 H22A 0.9700 .
C22 H22B 0.9700 .
C23 N4 1.255(10) .
C23 O3 1.352(9) .
C23 C24 1.468(11) .
C24 N5 1.341(10) .
C24 C25 1.387(10) .
C25 C26 1.389(13) .
C25 H25 0.9300 .
C26 C27 1.377(13) .
C26 H26 0.9300 .
C27 C28 1.382(10) .
C27 H27 0.9300 .
C28 N5 1.350(10) .
C28 C29 1.455(11) .
C29 N6 1.275(10) .
C29 O4 1.360(10) .
C30 O4 1.459(10) .
C30 C31 1.539(12) .
C30 H30A 0.9700 .
C30 H30B 0.9700 .
C31 N6 1.458(10) .
C31 C32 1.544(13) .
C31 H31 0.9800 .
C32 C33 1.469(15) .
C32 C34 1.491(15) .
C32 H32 0.9800 .
C33 H33A 0.9600 .
C33 H33B 0.9600 .
C33 H33C 0.9600 .
C34 H34A 0.9600 .
C34 H34B 0.9600 .
C34 H34C 0.9600 .
C35 Cl1 1.665(13) .
C35 Cl1 1.666(13) 2_655
C35 H35A 0.9700 .
C35 H35B 0.9700 .
N1 Ag1 2.541(7) .
N2 Ag1 2.416(5) .
N4 Ag1 2.562(7) .
N5 Ag1 2.417(6) .
N6 Ag1 2.561(7) .
F1 Sb1 1.852(7) .
F2 Sb1 1.864(6) .
F3 Sb1 1.866(7) .
F4 Sb2 1.878(5) .
F5 Sb2 1.873(4) .
F6 Sb2 1.885(9) .
F7 Sb2 1.816(8) .
Sb1 F1 1.852(7) 2_656
Sb1 F2 1.864(6) 2_656
Sb1 F3 1.866(7) 2_656
Sb2 F5 1.873(4) 2_757
Sb2 F4 1.878(5) 2_757

loop_
_geom_torsion_atom_site_label_1
_geom_torsion_atom_site_label_2
_geom_torsion_atom_site_label_3
_geom_torsion_atom_site_label_4
_geom_torsion
C2 C3 C4 N1 57.6(12)
C1 C3 C4 N1 -178.3(8)
C2 C3 C4 C5 -61.1(11)
C1 C3 C4 C5 63.1(12)
N1 C4 C5 O1 9.7(10)
C3 C4 C5 O1 133.0(8)
N1 C6 C7 N2 10.8(13)
O1 C6 C7 N2 -168.3(7)
N1 C6 C7 C8 -167.6(9)
O1 C6 C7 C8 13.3(12)
N2 C7 C8 C9 -1.1(13)
C6 C7 C8 C9 177.1(8)
C7 C8 C9 C10 0.5(13)
C8 C9 C10 C11 0.3(13)
C9 C10 C11 N2 -0.7(14)
C9 C10 C11 C12 176.0(8)
N2 C11 C12 N3 4.7(13)
C10 C11 C12 N3 -172.2(8)
N2 C11 C12 O2 -173.1(8)
C10 C11 C12 O2 10.0(12)
O2 C13 C14 N3 15.2(10)
O2 C13 C14 C15 138.0(8)
N3 C14 C15 C17 177.9(8)
C13 C14 C15 C17 60.6(11)
N3 C14 C15 C16 -60.6(10)
C13 C14 C15 C16 -177.9(8)
C18 C20 C21 N4 -56.9(12)
C19 C20 C21 N4 -179.2(9)
C18 C20 C21 C22 -175.2(9)
C19 C20 C21 C22 62.4(12)
N4 C21 C22 O3 5.7(10)
C20 C21 C22 O3 129.0(8)
N4 C23 C24 N5 0.9(13)
O3 C23 C24 N5 179.0(8)
N4 C23 C24 C25 178.2(10)
O3 C23 C24 C25 -3.7(14)
N5 C24 C25 C26 -1.8(16)
C23 C24 C25 C26 -178.8(10)
C24 C25 C26 C27 1.2(16)
C25 C26 C27 C28 -1.6(16)
C26 C27 C28 N5 2.5(14)
C26 C27 C28 C29 -179.9(9)
N5 C28 C29 N6 -3.4(13)
C27 C28 C29 N6 178.8(9)
N5 C28 C29 O4 177.8(7)
C27 C28 C29 O4 0.0(12)
O4 C30 C31 N6 14.4(9)
O4 C30 C31 C32 137.9(8)
N6 C31 C32 C33 52.6(13)
C30 C31 C32 C33 -66.5(12)
N6 C31 C32 C34 -180.0(10)
C30 C31 C32 C34 60.9(12)
O1 C6 N1 C4 2.8(12)
C7 C6 N1 C4 -176.2(9)
O1 C6 N1 Ag1 166.3(6)
C7 C6 N1 Ag1 -12.8(11)
C5 C4 N1 C6 -7.8(11)
C3 C4 N1 C6 -133.1(9)
C5 C4 N1 Ag1 -164.5(7)
C3 C4 N1 Ag1 70.2(13)
C8 C7 N2 C11 0.8(13)
C6 C7 N2 C11 -177.6(8)
C8 C7 N2 Ag1 176.3(6)
C6 C7 N2 Ag1 -2.1(10)
C10 C11 N2 C7 0.1(13)
C12 C11 N2 C7 -176.8(7)
C10 C11 N2 Ag1 -175.3(6)
C12 C11 N2 Ag1 7.8(11)
O2 C12 N3 C14 3.2(11)
C11 C12 N3 C14 -174.5(8)
C15 C14 N3 C12 -135.5(8)
C13 C14 N3 C12 -11.4(10)
O3 C23 N4 C21 3.3(11)
C24 C23 N4 C21 -178.6(8)
O3 C23 N4 Ag1 -179.6(6)
C24 C23 N4 Ag1 -1.4(11)
C20 C21 N4 C23 -130.5(9)
C22 C21 N4 C23 -5.5(10)
C20 C21 N4 Ag1 53.5(12)
C22 C21 N4 Ag1 178.5(7)
C25 C24 N5 C28 2.6(14)
C23 C24 N5 C28 179.9(7)
C25 C24 N5 Ag1 -177.0(7)
C23 C24 N5 Ag1 0.3(11)
C27 C28 N5 C24 -2.9(13)
C29 C28 N5 C24 179.2(8)
C27 C28 N5 Ag1 176.7(6)
C29 C28 N5 Ag1 -1.2(10)
O4 C29 N6 C31 3.1(11)
C28 C29 N6 C31 -175.7(8)
O4 C29 N6 Ag1 -175.6(6)
C28 C29 N6 Ag1 5.7(11)
C30 C31 N6 C29 -11.0(9)
C32 C31 N6 C29 -137.5(9)
C30 C31 N6 Ag1 167.2(7)
C32 C31 N6 Ag1 40.7(13)
N1 C6 O1 C5 3.8(11)
C7 C6 O1 C5 -177.0(8)
C4 C5 O1 C6 -8.3(10)
N3 C12 O2 C13 7.1(11)
C11 C12 O2 C13 -175.0(7)
C14 C13 O2 C12 -13.5(10)
N4 C23 O3 C22 0.6(11)
C24 C23 O3 C22 -177.7(8)
C21 C22 O3 C23 -4.1(10)
N6 C29 O4 C30 6.7(11)
C28 C29 O4 C30 -174.4(7)
C31 C30 O4 C29 -12.7(9)
